data_4072751
loop_
_publ_author_name
'Alvarez, M. Angeles'
'Garc\'ia, M. Esther'
'Ramos, Alberto'
'Ruiz, Miguel A.'

_publ_section_title
;
 Reactivity of the Unsaturated Hydride
 [Mo2(\h5-C5H5)2(\m-H)(\m-PCy2)(CO)2] toward P-Donor Bidentate Ligands and
 Unsaturated N-Containing Organic Molecules
;
_journal_issue 6
_journal_name_full Organometallics
_journal_page_first 1461
_journal_paper_doi 10.1021/om060999k
_journal_volume 26
_journal_year 2007
_chemical_absolute_configuration unk
_chemical_compound_source 'synthesis as described'
_chemical_formula_moiety 'C31 H38 Mo2 N1 O2 P1'
_chemical_formula_sum 'C31 H38 Mo2 N O2 P'
_chemical_formula_weight 679.47
_chemical_name_systematic
;
 ?
;
_space_group_IT_number 19
_symmetry_cell_setting orthorhombic
_symmetry_Int_Tables_number 19
_symmetry_space_group_name_Hall 'P 2ac 2ab'
_symmetry_space_group_name_H-M 'P 21 21 21'
_atom_sites_solution_hydrogens geom
_atom_sites_solution_primary direct
_atom_sites_solution_secondary difmap
_audit_conform_dict_location ftp://ftp.iucr.org/pub/cif_core.dic
_audit_conform_dict_name cif_core.dic
_audit_conform_dict_version 2.2
_audit_creation_date 2006-05-05T10:00:07-00:00
_audit_creation_method 'WinGX routine CIF_UPDATE'
_cell_angle_alpha 90
_cell_angle_beta 90
_cell_angle_gamma 90
_cell_formula_units_Z 4
_cell_length_a 9.2696(18)
_cell_length_b 10.598(2)
_cell_length_c 28.384(5)
_cell_measurement_reflns_used 1274
_cell_measurement_temperature 100.0(1)
_cell_measurement_theta_max 25.945
_cell_measurement_theta_min 2.4
_cell_measurement_wavelength 0.71073
_cell_volume 2788.4(9)
_computing_cell_refinement 'Brucker Smart'
_computing_data_collection 'Brucker Smart'
_computing_data_reduction 'Brucker Smart'
_computing_molecular_graphics 'Ortep-3 for Windows (Farrugia, 1997)'
_computing_publication_material 'WinGX publication routines (Farrugia, 1999)'
_computing_structure_refinement 'SHELXL-97 (Sheldrick, 1997)'
_computing_structure_solution 'SHELXS-97 (Sheldrick, 1997)'
_diffrn_ambient_temperature 100(2)
_diffrn_measured_fraction_theta_full 0.996
_diffrn_measured_fraction_theta_max 0.996
_diffrn_measurement_device_type 'Smart-CCD-1000 BRUKER'
_diffrn_measurement_method 'omega scans'
_diffrn_radiation_monochromator graphite
_diffrn_radiation_probe x-ray
_diffrn_radiation_source 'fine-focus sealed tube'
_diffrn_radiation_type MoK\a
_diffrn_radiation_wavelength 0.71073
_diffrn_reflns_av_R_equivalents 0.0972
_diffrn_reflns_av_unetI/netI 0.0917
_diffrn_reflns_limit_h_max 11
_diffrn_reflns_limit_h_min -11
_diffrn_reflns_limit_k_max 13
_diffrn_reflns_limit_k_min 0
_diffrn_reflns_limit_l_max 35
_diffrn_reflns_limit_l_min 0
_diffrn_reflns_number 23736
_diffrn_reflns_theta_full 26.45
_diffrn_reflns_theta_max 26.45
_diffrn_reflns_theta_min 1.43
_exptl_absorpt_coefficient_mu 0.986
_exptl_absorpt_correction_T_max 0.915
_exptl_absorpt_correction_T_min 0.779
_exptl_absorpt_correction_type multi-scan
_exptl_absorpt_process_details 'BRUKER Sadabs'
_exptl_crystal_colour green
_exptl_crystal_density_diffrn 1.619
_exptl_crystal_density_method 'not measured'
_exptl_crystal_description plate
_exptl_crystal_F_000 1384
_exptl_crystal_size_max 0.25
_exptl_crystal_size_mid 0.12
_exptl_crystal_size_min 0.09
_refine_diff_density_max 1.09
_refine_diff_density_min -1.597
_refine_diff_density_rms 0.168
_refine_ls_abs_structure_details 'Flack H D (1983), Acta Cryst. A39, 876-881'
_refine_ls_abs_structure_Flack 0.41(7)
_refine_ls_extinction_method none
_refine_ls_goodness_of_fit_ref 0.996
_refine_ls_hydrogen_treatment constr
_refine_ls_matrix_type full
_refine_ls_number_parameters 300
_refine_ls_number_reflns 5754
_refine_ls_number_restraints 0
_refine_ls_restrained_S_all 0.996
_refine_ls_R_factor_all 0.082
_refine_ls_R_factor_gt 0.056
_refine_ls_shift/su_max 0.001
_refine_ls_shift/su_mean 0
_refine_ls_structure_factor_coef Fsqd
_refine_ls_weighting_details 'calc w=1/[\s^2^(Fo^2^)+(0.0786P)^2^+0.0000P] where P=(Fo^2^+2Fc^2^)/3'
_refine_ls_weighting_scheme calc
_refine_ls_wR_factor_gt 0.1252
_refine_ls_wR_factor_ref 0.1366
_reflns_number_gt 4314
_reflns_number_total 5754
_reflns_threshold_expression >2sigma(I)
_cod_data_source_file om060999ksi20061030_010424.cif
_cod_data_source_block compound6
_cod_depositor_comments
;
The following automatic conversions were performed:
'_diffrn_radiation_monochromador' tag replaced with
'_diffrn_radiation_monochromator'.

Automatic conversion script
Id: cif_correct_tags 1440 2010-10-19 06:21:57Z saulius 
;
_cod_original_cell_volume 2788.3(9)
_cod_database_code 4072751

loop_
_symmetry_equiv_pos_as_xyz
'x, y, z'
'-x+1/2, -y, z+1/2'
'x+1/2, -y+1/2, -z'
'-x, y+1/2, -z+1/2'

loop_
_atom_site_label
_atom_site_type_symbol
_atom_site_fract_x
_atom_site_fract_y
_atom_site_fract_z
_atom_site_U_iso_or_equiv
_atom_site_adp_type
_atom_site_occupancy
_atom_site_symmetry_multiplicity
_atom_site_calc_flag
_atom_site_refinement_flags
Mo1 Mo 0.15196(7) 0.03862(6) 0.84952(2) 0.01231(16) Uani 1 1 d .
Mo2 Mo 0.35210(7) 0.13859(6) 0.90370(2) 0.01161(16) Uani 1 1 d .
P1 P 0.19781(19) 0.2593(2) 0.85362(7) 0.0128(4) Uani 1 1 d .
N1 N 0.3146(6) -0.0497(6) 0.8865(2) 0.0129(14) Uani 1 1 d .
O1 O -0.0308(6) 0.0866(6) 0.9387(2) 0.0228(14) Uiso 1 1 d .
O2 O 0.5968(5) 0.1483(6) 0.82923(19) 0.0202(13) Uani 1 1 d .
C1 C 0.0442(9) 0.0705(8) 0.9063(3) 0.0200(18) Uiso 1 1 d .
C2 C 0.5001(8) 0.1409(8) 0.8549(3) 0.0178(17) Uani 1 1 d .
C3 C 0.0082(8) 0.0554(8) 0.7811(3) 0.0153(17) Uiso 1 1 d .
H3 H -0.0075 0.1326 0.7664 0.018 Uiso 1 1 calc R
C4 C 0.1190(7) -0.0293(9) 0.7709(3) 0.022(2) Uani 1 1 d .
H4 H 0.189 -0.0185 0.7478 0.027 Uiso 1 1 calc R
C5 C 0.1078(8) -0.1333(9) 0.8012(3) 0.024(2) Uani 1 1 d .
H5 H 0.1706 -0.2017 0.8021 0.028 Uiso 1 1 calc R
C6 C -0.0165(8) -0.1169(9) 0.8305(3) 0.026(2) Uani 1 1 d .
H6 H -0.0513 -0.1727 0.8531 0.031 Uiso 1 1 calc R
C7 C -0.0762(9) 0.0034(8) 0.8178(3) 0.0197(19) Uiso 1 1 d .
H7 H -0.1568 0.0409 0.8315 0.024 Uiso 1 1 calc R
C8 C 0.3348(9) 0.2855(8) 0.9633(3) 0.0170(17) Uani 1 1 d .
H8 H 0.2636 0.3473 0.9621 0.02 Uiso 1 1 calc R
C9 C 0.3230(8) 0.1667(8) 0.9852(3) 0.0201(19) Uani 1 1 d .
H9 H 0.2424 0.1365 1.0011 0.024 Uiso 1 1 calc R
C10 C 0.4554(9) 0.1004(8) 0.9788(3) 0.0159(17) Uiso 1 1 d .
H10 H 0.4763 0.0197 0.9897 0.019 Uiso 1 1 calc R
C11 C 0.5490(9) 0.1794(8) 0.9529(3) 0.0178(18) Uiso 1 1 d .
H11 H 0.6426 0.16 0.9436 0.021 Uiso 1 1 calc R
C12 C 0.4744(8) 0.2939(8) 0.9436(3) 0.0182(19) Uani 1 1 d .
H12 H 0.5113 0.3628 0.9273 0.022 Uiso 1 1 calc R
C13 C 0.3518(10) -0.1646(7) 0.8929(2) 0.0176(16) Uani 1 1 d .
C14 C 0.4794(8) -0.2081(8) 0.9218(3) 0.0163(18) Uani 1 1 d .
C15 C 0.6065(8) -0.1394(8) 0.9259(3) 0.0183(18) Uani 1 1 d .
H15 H 0.6183 -0.0646 0.9091 0.022 Uiso 1 1 calc R
C16 C 0.7152(9) -0.1829(9) 0.9550(3) 0.023(2) Uani 1 1 d .
H16 H 0.7999 -0.1365 0.9581 0.028 Uiso 1 1 calc R
C17 C 0.6992(9) -0.2947(9) 0.9795(3) 0.024(2) Uani 1 1 d .
H17 H 0.7714 -0.3218 0.9999 0.029 Uiso 1 1 calc R
C18 C 0.5765(9) -0.3658(9) 0.9737(3) 0.023(2) Uani 1 1 d .
H18 H 0.5663 -0.4423 0.9894 0.028 Uiso 1 1 calc R
C19 C 0.4698(8) -0.3230(8) 0.9447(3) 0.0188(19) Uani 1 1 d .
H19 H 0.3882 -0.3726 0.9402 0.023 Uiso 1 1 calc R
C20 C 0.0552(8) 0.3639(8) 0.8783(3) 0.0144(16) Uani 1 1 d .
H20 H 0.0323 0.3317 0.9098 0.017 Uiso 1 1 calc R
C21 C -0.0837(7) 0.3516(8) 0.8485(3) 0.0169(17) Uani 1 1 d .
H21A H -0.0627 0.3744 0.8161 0.02 Uiso 1 1 calc R
H21B H -0.1156 0.2644 0.8488 0.02 Uiso 1 1 calc R
C22 C -0.2032(8) 0.4350(8) 0.8669(3) 0.020(2) Uani 1 1 d .
H22A H -0.232 0.4054 0.8979 0.024 Uiso 1 1 calc R
H22B H -0.2861 0.4281 0.8462 0.024 Uiso 1 1 calc R
C23 C -0.1586(9) 0.5731(7) 0.8704(3) 0.0214(18) Uani 1 1 d .
H23A H -0.2369 0.6227 0.8835 0.026 Uiso 1 1 calc R
H23B H -0.136 0.6058 0.8393 0.026 Uiso 1 1 calc R
C24 C -0.0247(9) 0.5821(8) 0.9025(3) 0.024(2) Uani 1 1 d .
H24A H 0.0065 0.6694 0.9044 0.029 Uiso 1 1 calc R
H24B H -0.0502 0.5546 0.9341 0.029 Uiso 1 1 calc R
C25 C 0.0981(8) 0.5016(8) 0.8842(3) 0.0159(17) Uani 1 1 d .
H25A H 0.1787 0.507 0.9059 0.019 Uiso 1 1 calc R
H25B H 0.1296 0.5346 0.854 0.019 Uiso 1 1 calc R
C26 C 0.2694(7) 0.3500(8) 0.8032(3) 0.0131(16) Uani 1 1 d .
H26 H 0.1926 0.4068 0.7926 0.016 Uiso 1 1 calc R
C27 C 0.3996(8) 0.4333(8) 0.8176(3) 0.0171(18) Uani 1 1 d .
H27A H 0.367 0.497 0.8397 0.02 Uiso 1 1 calc R
H27B H 0.4702 0.3811 0.8336 0.02 Uiso 1 1 calc R
C28 C 0.4716(9) 0.4980(8) 0.7763(3) 0.0198(19) Uani 1 1 d .
H28A H 0.5562 0.5432 0.7872 0.024 Uiso 1 1 calc R
H28B H 0.4056 0.559 0.7627 0.024 Uiso 1 1 calc R
C29 C 0.5161(8) 0.4036(9) 0.7386(3) 0.027(2) Uani 1 1 d .
H29A H 0.5614 0.4474 0.7125 0.033 Uiso 1 1 calc R
H29B H 0.5854 0.3444 0.7516 0.033 Uiso 1 1 calc R
C30 C 0.3838(9) 0.3330(8) 0.7213(3) 0.0202(19) Uiso 1 1 d .
H30A H 0.3171 0.3922 0.707 0.024 Uiso 1 1 calc R
H30B H 0.4122 0.2724 0.6975 0.024 Uiso 1 1 calc R
C31 C 0.3091(8) 0.2649(8) 0.7613(3) 0.0152(17) Uani 1 1 d .
H31A H 0.3717 0.1979 0.7725 0.018 Uiso 1 1 calc R
H31B H 0.2218 0.2261 0.7494 0.018 Uiso 1 1 calc R
H13 H 0.3036 -0.2324 0.877 0.018 Uiso 1 1 d .

loop_
_atom_site_aniso_label
_atom_site_aniso_U_11
_atom_site_aniso_U_22
_atom_site_aniso_U_33
_atom_site_aniso_U_23
_atom_site_aniso_U_13
_atom_site_aniso_U_12
Mo1 0.0055(3) 0.0172(3) 0.0143(3) -0.0001(3) -0.0020(3) -0.0003(3)
Mo2 0.0054(3) 0.0179(3) 0.0115(3) 0.0001(3) -0.0013(3) 0.0000(3)
P1 0.0055(8) 0.0179(11) 0.0150(11) 0.0017(9) -0.0013(8) -0.0017(8)
N1 0.005(3) 0.013(3) 0.020(4) -0.007(3) 0.004(2) 0.001(2)
O2 0.009(2) 0.029(3) 0.022(3) -0.005(3) 0.008(2) -0.003(2)
C2 0.019(4) 0.013(4) 0.021(5) -0.002(4) -0.013(4) 0.005(3)
C4 0.004(4) 0.039(6) 0.024(5) -0.006(4) -0.003(3) 0.007(4)
C5 0.011(4) 0.025(5) 0.034(5) -0.011(4) -0.010(3) 0.000(4)
C6 0.012(4) 0.030(6) 0.036(6) 0.000(4) -0.007(4) -0.007(4)
C8 0.016(4) 0.022(4) 0.012(4) 0.000(3) 0.003(3) 0.002(4)
C9 0.016(5) 0.030(5) 0.014(4) -0.002(4) -0.006(3) -0.002(4)
C12 0.012(4) 0.027(5) 0.016(4) -0.010(4) 0.001(3) -0.005(4)
C13 0.027(4) 0.013(4) 0.013(4) 0.004(3) -0.004(4) 0.001(4)
C14 0.009(4) 0.014(4) 0.026(5) -0.004(4) 0.005(3) 0.000(3)
C15 0.019(4) 0.015(4) 0.021(4) 0.004(4) 0.002(3) 0.003(4)
C16 0.013(4) 0.028(5) 0.029(5) 0.000(4) -0.002(4) 0.001(4)
C17 0.020(4) 0.025(5) 0.029(5) -0.002(4) -0.005(4) 0.009(4)
C18 0.026(5) 0.019(5) 0.025(5) 0.001(4) -0.004(4) 0.008(4)
C19 0.011(4) 0.028(5) 0.017(4) 0.002(4) 0.005(3) 0.006(4)
C20 0.013(4) 0.020(4) 0.010(4) 0.001(4) 0.000(3) 0.005(4)
C21 0.007(3) 0.028(5) 0.015(4) -0.006(4) -0.005(3) 0.001(3)
C22 0.010(3) 0.030(5) 0.021(4) 0.006(4) -0.001(3) 0.007(3)
C23 0.016(4) 0.024(4) 0.025(5) 0.000(4) 0.001(4) 0.007(4)
C24 0.022(4) 0.024(5) 0.027(5) -0.001(4) -0.005(4) 0.013(4)
C25 0.014(4) 0.019(4) 0.014(4) -0.004(3) -0.002(3) -0.004(3)
C26 0.002(3) 0.022(4) 0.015(4) 0.006(4) 0.001(3) -0.002(3)
C27 0.014(4) 0.020(5) 0.016(4) 0.004(4) -0.005(3) 0.001(3)
C28 0.015(4) 0.023(5) 0.021(5) 0.005(4) -0.001(3) -0.001(4)
C29 0.010(4) 0.045(6) 0.026(5) 0.020(5) 0.004(4) -0.001(4)
C31 0.010(4) 0.025(5) 0.011(4) 0.001(4) -0.001(3) 0.003(3)

loop_
_atom_type_symbol
_atom_type_description
_atom_type_scat_dispersion_real
_atom_type_scat_dispersion_imag
_atom_type_scat_source
C C 0.0033 0.0016 'International Tables Vol C Tables 4.2.6.8 and 6.1.1.4'
H H 0 0 'International Tables Vol C Tables 4.2.6.8 and 6.1.1.4'
Mo Mo -1.6832 0.6857 'International Tables Vol C Tables 4.2.6.8 and 6.1.1.4'
N N 0.0061 0.0033 'International Tables Vol C Tables 4.2.6.8 and 6.1.1.4'
O O 0.0106 0.006 'International Tables Vol C Tables 4.2.6.8 and 6.1.1.4'
P P 0.1023 0.0942 'International Tables Vol C Tables 4.2.6.8 and 6.1.1.4'

loop_
_geom_angle_atom_site_label_1
_geom_angle_atom_site_label_2
_geom_angle_atom_site_label_3
_geom_angle
C1 Mo1 N1 91.9(3)
C1 Mo1 C5 122.8(3)
N1 Mo1 C5 94.2(3)
C1 Mo1 C7 83.1(3)
N1 Mo1 C7 142.0(3)
C5 Mo1 C7 59.0(3)
C1 Mo1 C6 88.3(3)
N1 Mo1 C6 106.6(3)
C5 Mo1 C6 35.8(3)
C7 Mo1 C6 35.9(3)
C1 Mo1 C3 112.4(3)
N1 Mo1 C3 149.9(3)
C5 Mo1 C3 58.2(3)
C7 Mo1 C3 35.1(3)
C6 Mo1 C3 59.0(3)
C1 Mo1 C4 140.9(3)
N1 Mo1 C4 115.9(3)
C5 Mo1 C4 34.8(3)
C7 Mo1 C4 58.0(3)
C6 Mo1 C4 58.7(3)
C3 Mo1 C4 34.3(3)
C1 Mo1 P1 83.1(3)
N1 Mo1 P1 106.90(18)
C5 Mo1 P1 146.4(2)
C7 Mo1 P1 109.8(2)
C6 Mo1 P1 145.6(2)
C3 Mo1 P1 93.8(2)
C4 Mo1 P1 111.6(2)
C1 Mo1 Mo2 78.8(3)
N1 Mo1 Mo2 50.95(17)
C5 Mo1 Mo2 141.9(2)
C7 Mo1 Mo2 158.5(2)
C6 Mo1 Mo2 153.0(2)
C3 Mo1 Mo2 148.0(2)
C4 Mo1 Mo2 139.89(19)
P1 Mo1 Mo2 56.64(5)
C2 Mo2 N1 87.9(3)
C2 Mo2 C12 89.7(3)
N1 Mo2 C12 152.1(3)
C2 Mo2 C8 124.2(3)
N1 Mo2 C8 143.8(3)
C12 Mo2 C8 35.7(3)
C2 Mo2 C11 82.7(3)
N1 Mo2 C11 116.5(3)
C12 Mo2 C11 35.7(3)
C8 Mo2 C11 59.4(3)
C2 Mo2 C9 141.2(3)
N1 Mo2 C9 109.4(3)
C12 Mo2 C9 58.6(3)
C8 Mo2 C9 35.2(3)
C11 Mo2 C9 58.5(3)
C2 Mo2 C10 110.9(3)
N1 Mo2 C10 96.5(3)
C12 Mo2 C10 58.7(3)
C8 Mo2 C10 58.9(3)
C11 Mo2 C10 34.9(3)
C9 Mo2 C10 35.2(3)
C2 Mo2 P1 89.5(2)
N1 Mo2 P1 105.91(18)
C12 Mo2 P1 101.8(2)
C8 Mo2 P1 91.9(2)
C11 Mo2 P1 136.4(2)
C9 Mo2 P1 116.7(2)
C10 Mo2 P1 150.3(2)
C2 Mo2 Mo1 94.9(2)
N1 Mo2 Mo1 50.23(17)
C12 Mo2 Mo1 157.6(2)
C8 Mo2 Mo1 130.7(2)
C11 Mo2 Mo1 166.7(2)
C9 Mo2 Mo1 123.1(2)
C10 Mo2 Mo1 137.8(2)
P1 Mo2 Mo1 56.34(6)
C26 P1 C20 103.7(4)
C26 P1 Mo1 122.5(3)
C20 P1 Mo1 118.5(3)
C26 P1 Mo2 121.6(2)
C20 P1 Mo2 121.4(3)
Mo1 P1 Mo2 67.02(6)
C13 N1 Mo1 134.6(6)
C13 N1 Mo2 146.5(6)
Mo1 N1 Mo2 78.8(2)
O1 C1 Mo1 174.5(7)
O2 C2 Mo2 173.1(7)
C4 C3 C7 108.1(8)
C4 C3 Mo1 73.0(5)
C7 C3 Mo1 71.2(5)
C4 C3 H3 126
C7 C3 H3 126
Mo1 C3 H3 121.6
C3 C4 C5 108.9(7)
C3 C4 Mo1 72.7(5)
C5 C4 Mo1 70.7(5)
C3 C4 H4 125.6
C5 C4 H4 125.6
Mo1 C4 H4 122.6
C4 C5 C6 108.7(8)
C4 C5 Mo1 74.4(5)
C6 C5 Mo1 72.7(5)
C4 C5 H5 125.6
C6 C5 H5 125.6
Mo1 C5 H5 119.1
C5 C6 C7 105.8(8)
C5 C6 Mo1 71.5(5)
C7 C6 Mo1 71.9(5)
C5 C6 H6 127.1
C7 C6 H6 127.1
Mo1 C6 H6 121.4
C3 C7 C6 108.5(7)
C3 C7 Mo1 73.7(5)
C6 C7 Mo1 72.2(5)
C3 C7 H7 125.8
C6 C7 H7 125.8
Mo1 C7 H7 120
C9 C8 C12 107.5(7)
C9 C8 Mo2 74.0(5)
C12 C8 Mo2 71.8(5)
C9 C8 H8 126.2
C12 C8 H8 126.2
Mo2 C8 H8 119.8
C8 C9 C10 108.6(7)
C8 C9 Mo2 70.8(4)
C10 C9 Mo2 73.3(5)
C8 C9 H9 125.7
C10 C9 H9 125.7
Mo2 C9 H9 121.9
C11 C10 C9 107.7(7)
C11 C10 Mo2 71.3(5)
C9 C10 Mo2 71.5(5)
C11 C10 H10 126.2
C9 C10 H10 126.2
Mo2 C10 H10 122.7
C10 C11 C12 107.7(7)
C10 C11 Mo2 73.8(5)
C12 C11 Mo2 70.6(5)
C10 C11 H11 126.2
C12 C11 H11 126.2
Mo2 C11 H11 121.2
C8 C12 C11 108.6(8)
C8 C12 Mo2 72.4(5)
C11 C12 Mo2 73.7(5)
C8 C12 H12 125.7
C11 C12 H12 125.7
Mo2 C12 H12 119.9
N1 C13 C14 125.4(7)
N1 C13 H13 121.4(8)
C14 C13 H13 113.0(7)
C19 C14 C15 118.5(7)
C19 C14 C13 118.3(7)
C15 C14 C13 123.2(7)
C16 C15 C14 119.5(8)
C16 C15 H15 120.2
C14 C15 H15 120.2
C17 C16 C15 120.6(8)
C17 C16 H16 119.7
C15 C16 H16 119.7
C18 C17 C16 119.9(8)
C18 C17 H17 120
C16 C17 H17 120
C19 C18 C17 119.3(9)
C19 C18 H18 120.3
C17 C18 H18 120.3
C18 C19 C14 122.0(8)
C18 C19 H19 119
C14 C19 H19 119
C25 C20 C21 111.0(7)
C25 C20 P1 115.3(5)
C21 C20 P1 109.6(5)
C25 C20 H20 106.8
C21 C20 H20 106.8
P1 C20 H20 106.8
C22 C21 C20 111.8(6)
C22 C21 H21A 109.2
C20 C21 H21A 109.2
C22 C21 H21B 109.2
C20 C21 H21B 109.2
H21A C21 H21B 107.9
C21 C22 C23 112.6(7)
C21 C22 H22A 109.1
C23 C22 H22A 109.1
C21 C22 H22B 109.1
C23 C22 H22B 109.1
H22A C22 H22B 107.8
C22 C23 C24 108.4(7)
C22 C23 H23A 110
C24 C23 H23A 110
C22 C23 H23B 110
C24 C23 H23B 110
H23A C23 H23B 108.4
C25 C24 C23 111.4(7)
C25 C24 H24A 109.3
C23 C24 H24A 109.3
C25 C24 H24B 109.3
C23 C24 H24B 109.3
H24A C24 H24B 108
C24 C25 C20 112.4(7)
C24 C25 H25A 109.1
C20 C25 H25A 109.1
C24 C25 H25B 109.1
C20 C25 H25B 109.1
H25A C25 H25B 107.8
C31 C26 C27 110.6(6)
C31 C26 P1 112.3(6)
C27 C26 P1 111.9(5)
C31 C26 H26 107.3
C27 C26 H26 107.3
P1 C26 H26 107.3
C28 C27 C26 113.4(7)
C28 C27 H27A 108.9
C26 C27 H27A 108.9
C28 C27 H27B 108.9
C26 C27 H27B 108.9
H27A C27 H27B 107.7
C27 C28 C29 111.5(7)
C27 C28 H28A 109.3
C29 C28 H28A 109.3
C27 C28 H28B 109.3
C29 C28 H28B 109.3
H28A C28 H28B 108
C30 C29 C28 109.4(6)
C30 C29 H29A 109.8
C28 C29 H29A 109.8
C30 C29 H29B 109.8
C28 C29 H29B 109.8
H29A C29 H29B 108.2
C31 C30 C29 111.2(7)
C31 C30 H30A 109.4
C29 C30 H30A 109.4
C31 C30 H30B 109.4
C29 C30 H30B 109.4
H30A C30 H30B 108
C30 C31 C26 114.2(7)
C30 C31 H31A 108.7
C26 C31 H31A 108.7
C30 C31 H31B 108.7
C26 C31 H31B 108.7
H31A C31 H31B 107.6

loop_
_geom_bond_atom_site_label_1
_geom_bond_atom_site_label_2
_geom_bond_distance
Mo1 C1 1.925(9)
Mo1 N1 2.062(6)
Mo1 C5 2.318(9)
Mo1 C7 2.329(8)
Mo1 C6 2.334(8)
Mo1 C3 2.362(8)
Mo1 C4 2.365(8)
Mo1 P1 2.380(2)
Mo1 Mo2 2.6323(10)
Mo2 C2 1.949(9)
Mo2 N1 2.084(6)
Mo2 C12 2.298(8)
Mo2 C8 2.306(8)
Mo2 C11 2.339(8)
Mo2 C9 2.347(8)
Mo2 C10 2.371(8)
Mo2 P1 2.388(2)
P1 C26 1.847(8)
P1 C20 1.861(8)
N1 C13 1.278(9)
O1 C1 1.165(10)
O2 C2 1.158(9)
C3 C4 1.395(11)
C3 C7 1.415(11)
C3 H3 0.93
C4 C5 1.402(12)
C4 H4 0.93
C5 C6 1.432(12)
C5 H5 0.93
C6 C7 1.436(12)
C6 H6 0.93
C7 H7 0.93
C8 C9 1.408(11)
C8 C12 1.412(11)
C8 H8 0.93
C9 C10 1.425(11)
C9 H9 0.93
C10 C11 1.412(11)
C10 H10 0.93
C11 C12 1.422(12)
C11 H11 0.93
C12 H12 0.93
C13 C14 1.511(11)
C13 H13 0.960(8)
C14 C19 1.382(11)
C14 C15 1.390(11)
C15 C16 1.382(11)
C15 H15 0.93
C16 C17 1.382(12)
C16 H16 0.93
C17 C18 1.374(12)
C17 H17 0.93
C18 C19 1.365(11)
C18 H18 0.93
C19 H19 0.93
C20 C25 1.522(12)
C20 C21 1.545(10)
C20 H20 0.98
C21 C22 1.511(11)
C21 H21A 0.97
C21 H21B 0.97
C22 C23 1.525(11)
C22 H22A 0.97
C22 H22B 0.97
C23 C24 1.543(11)
C23 H23A 0.97
C23 H23B 0.97
C24 C25 1.515(11)
C24 H24A 0.97
C24 H24B 0.97
C25 H25A 0.97
C25 H25B 0.97
C26 C31 1.537(11)
C26 C27 1.550(10)
C26 H26 0.98
C27 C28 1.514(11)
C27 H27A 0.97
C27 H27B 0.97
C28 C29 1.520(12)
C28 H28A 0.97
C28 H28B 0.97
C29 C30 1.518(11)
C29 H29A 0.97
C29 H29B 0.97
C30 C31 1.513(11)
C30 H30A 0.97
C30 H30B 0.97
C31 H31A 0.97
C31 H31B 0.97
